data_7159221
loop_
_publ_author_name
'Liu, Donghan'
'Song, Siyu'
'Chen, Longkun'
'Zhang, Mingshuai'
'Liu, Zhuoyuan'
'Lu, Xihang'
'Huang, Jiuzhong'
'Yu, Fuchao'

_publ_section_title
;
 Access to thiionized-, selenolized-, and alkylated 5-alkylidene
 3-pyrrolin-2-one derivatives <i>via</i> a regioselective oxidative
 annulation reaction.
;
_journal_issue 12
_journal_name_full 'Organic &amp; biomolecular chemistry'
_journal_page_first 2596
_journal_page_last 2602
_journal_paper_doi 10.1039/d3ob00014a
_journal_volume 21
_journal_year 2023
_chemical_formula_moiety 'C23 H24 N2 O2'
_chemical_formula_sum 'C23 H24 N2 O2'
_chemical_formula_weight 360.44
_space_group_crystal_system monoclinic
_space_group_IT_number 15
_space_group_name_Hall '-C 2yc'
_space_group_name_H-M_alt 'C 1 2/c 1'
_atom_sites_solution_hydrogens geom
_atom_sites_solution_primary dual
_audit_creation_date 2022-12-10
_audit_creation_method
;
Olex2 1.5
(compiled 2022.04.07 svn.rca3783a0 for OlexSys, GUI svn.r6498)
;
_audit_update_record
;
2022-12-15 deposited with the CCDC.	2023-03-02 downloaded from the CCDC.
;
_cell_angle_alpha 90
_cell_angle_beta 91.554(4)
_cell_angle_gamma 90
_cell_formula_units_Z 8
_cell_length_a 32.974(7)
_cell_length_b 9.2490(18)
_cell_length_c 15.640(3)
_cell_measurement_reflns_used 2474
_cell_measurement_temperature 296.15
_cell_measurement_theta_max 27.37
_cell_measurement_theta_min 2.29
_cell_volume 4768.1(16)
_computing_cell_refinement 'SAINT v8.34A (Bruker, 2013)'
_computing_data_reduction 'SAINT v8.34A (Bruker, 2013)'
_computing_molecular_graphics 'Olex2 1.5 (Dolomanov et al., 2009)'
_computing_publication_material 'Olex2 1.5 (Dolomanov et al., 2009)'
_computing_structure_refinement 'SHELXL 2018/3 (Sheldrick, 2015)'
_computing_structure_solution 'SHELXT 2018/2 (Sheldrick, 2018)'
_diffrn_ambient_temperature 296.15
_diffrn_measured_fraction_theta_full 0.998
_diffrn_measured_fraction_theta_max 0.972
_diffrn_measurement_device_type 'Bruker APEX-II CCD'
_diffrn_measurement_method '\f and \w scans'
_diffrn_radiation_type MoK\a
_diffrn_radiation_wavelength 0.71073
_diffrn_reflns_av_R_equivalents 0.0475
_diffrn_reflns_av_unetI/netI 0.0721
_diffrn_reflns_Laue_measured_fraction_full 0.998
_diffrn_reflns_Laue_measured_fraction_max 0.972
_diffrn_reflns_limit_h_max 40
_diffrn_reflns_limit_h_min -38
_diffrn_reflns_limit_k_max 11
_diffrn_reflns_limit_k_min -11
_diffrn_reflns_limit_l_max 20
_diffrn_reflns_limit_l_min -12
_diffrn_reflns_number 13320
_diffrn_reflns_point_group_measured_fraction_full 0.998
_diffrn_reflns_point_group_measured_fraction_max 0.972
_diffrn_reflns_theta_full 25.242
_diffrn_reflns_theta_max 27.567
_diffrn_reflns_theta_min 2.641
_diffrn_source_current 30.0
_diffrn_source_power 1.5
_diffrn_source_voltage 50.0
_diffrn_standards_number 0
_exptl_absorpt_coefficient_mu 0.064
_exptl_absorpt_correction_T_max 0.7456
_exptl_absorpt_correction_T_min 0.6250
_exptl_absorpt_correction_type multi-scan
_exptl_absorpt_process_details
;
SADABS-2014/5 (Bruker,2014/5) was used for absorption correction.
wR2(int) was 0.1094 before and 0.0382 after correction.
The Ratio of minimum to maximum transmission is 0.8383.
The \l/2 correction factor is 0.00150.
;
_exptl_crystal_density_diffrn 1.004
_exptl_crystal_description block
_exptl_crystal_F_000 1536
_exptl_crystal_size_max 0.2
_exptl_crystal_size_mid 0.15
_exptl_crystal_size_min 0.1
_refine_diff_density_max 0.266
_refine_diff_density_min -0.212
_refine_diff_density_rms 0.049
_refine_ls_extinction_method none
_refine_ls_goodness_of_fit_ref 1.030
_refine_ls_hydrogen_treatment constr
_refine_ls_matrix_type full
_refine_ls_number_parameters 246
_refine_ls_number_reflns 5358
_refine_ls_number_restraints 0
_refine_ls_restrained_S_all 1.030
_refine_ls_R_factor_all 0.1619
_refine_ls_R_factor_gt 0.0876
_refine_ls_shift/su_max 0.004
_refine_ls_shift/su_mean 0.000
_refine_ls_structure_factor_coef Fsqd
_refine_ls_weighting_details 'w=1/[\s^2^(Fo^2^)+(0.1226P)^2^+5.6233P] where P=(Fo^2^+2Fc^2^)/3'
_refine_ls_weighting_scheme calc
_refine_ls_wR_factor_gt 0.2455
_refine_ls_wR_factor_ref 0.2864
_reflns_Friedel_coverage 0.000
_reflns_number_gt 2554
_reflns_number_total 5358
_reflns_threshold_expression 'I > 2\s(I)'
_cod_data_source_file d3ob00014a2.cif
_cod_data_source_block 221209yfc217_0m
_cod_depositor_comments 'Adding full bibliography for 7159219--7159221.cif.'
_cod_original_cell_volume 4768.0(16)
_cod_database_code 7159221
_shelx_shelxl_version_number 2018/3
_shelx_space_group_comment
;
The symmetry employed for this shelxl refinement is uniquely defined
by the following loop, which should always be used as a source of
symmetry information in preference to the above space-group names.
They are only intended as comments.
;
_shelx_estimated_absorpt_t_max 0.994
_shelx_estimated_absorpt_t_min 0.987
_olex2_refinement_description
;
1. Fixed Uiso
 At 1.2 times of:
  All C(H) groups, All C(H,H) groups, All N(H) groups
 At 1.5 times of:
  All C(H,H,H) groups
2.a Ternary CH refined with riding coordinates:
 C00G(H00G)
2.b Secondary CH2 refined with riding coordinates:
 C00N(H00F,H00J), C00Q(H00S,H00T), C00R(H00U,H00V)
2.c Aromatic/amide H refined with riding coordinates:
 N003(H003), C009(H009), C00A(H00A), C00B(H00B), C00C(H00C), C00D(H00D),
 C00E(H00E), C00H(H00H), C00I(H00I), C00K(H00K), C00M(H00M)
2.d Idealised Me refined as rotating group:
 C00O(H00L,H00N,H00O), C00P(H00P,H00Q,H00R)
;
_smtbx_masks_void_probe_radius 1.2
_smtbx_masks_void_truncation_radius 1.2
_olex2_submission_special_instructions 'No special instructions were received'

loop_
_space_group_symop_operation_xyz
'x, y, z'
'-x, y, -z+1/2'
'x+1/2, y+1/2, z'
'-x+1/2, y+1/2, -z+1/2'
'-x, -y, -z'
'x, -y, z-1/2'
'-x+1/2, -y+1/2, -z'
'x+1/2, -y+1/2, z-1/2'

loop_
_atom_site_label
_atom_site_type_symbol
_atom_site_fract_x
_atom_site_fract_y
_atom_site_fract_z
_atom_site_U_iso_or_equiv
_atom_site_adp_type
_atom_site_occupancy
_atom_site_site_symmetry_order
_atom_site_calc_flag
_atom_site_refinement_flags_posn
_atom_site_refinement_flags_adp
_atom_site_refinement_flags_occupancy
_atom_site_disorder_assembly
_atom_site_disorder_group
O001 O 0.53854(7) 0.1082(2) 0.49895(15) 0.0550(7) Uani 1 1 d . . . . .
N002 N 0.56155(8) 0.3309(3) 0.45449(17) 0.0452(7) Uani 1 1 d . . . . .
N003 N 0.46478(8) 0.1776(3) 0.41117(17) 0.0463(7) Uani 1 1 d . . . . .
H003 H 0.468464 0.097363 0.438044 0.056 Uiso 1 1 calc R U . . .
C004 C 0.53384(10) 0.2225(3) 0.4606(2) 0.0418(8) Uani 1 1 d . . . . .
C005 C 0.42680(10) 0.1961(3) 0.37049(19) 0.0411(8) Uani 1 1 d . . . . .
C006 C 0.49659(10) 0.2716(3) 0.41324(19) 0.0411(8) Uani 1 1 d . . . . .
C007 C 0.54461(10) 0.4475(3) 0.4067(2) 0.0454(8) Uani 1 1 d . . . . .
C008 C 0.60128(10) 0.3229(4) 0.4924(2) 0.0435(8) Uani 1 1 d . . . . .
C009 C 0.41972(11) 0.2904(4) 0.3028(2) 0.0512(9) Uani 1 1 d . . . . .
H009 H 0.440739 0.347979 0.283608 0.061 Uiso 1 1 calc R U . . .
C00A C 0.50393(10) 0.4059(3) 0.3827(2) 0.0452(8) Uani 1 1 d . . . . .
H00A H 0.485539 0.462135 0.351210 0.054 Uiso 1 1 calc R U . . .
C00B C 0.62775(10) 0.2194(4) 0.4666(2) 0.0539(9) Uani 1 1 d . . . . .
H00B H 0.620122 0.156499 0.422633 0.065 Uiso 1 1 calc R U . . .
C00C C 0.38196(12) 0.2996(4) 0.2636(2) 0.0593(10) Uani 1 1 d . . . . .
H00C H 0.378149 0.362008 0.217415 0.071 Uiso 1 1 calc R U . . .
C00D C 0.39495(10) 0.1130(4) 0.3980(2) 0.0522(9) Uani 1 1 d . . . . .
H00D H 0.398960 0.049029 0.443265 0.063 Uiso 1 1 calc R U . . .
C00E C 0.56493(12) 0.5686(4) 0.3875(2) 0.0563(10) Uani 1 1 d . . . . .
H00E H 0.591363 0.578357 0.409042 0.068 Uiso 1 1 calc R U . . .
O00F O 0.56263(15) 0.6778(3) 0.24907(19) 0.1181(15) Uani 1 1 d . . . . .
C00G C 0.54785(14) 0.6882(4) 0.3340(3) 0.0660(11) Uani 1 1 d . . . . .
H00G H 0.518200 0.680699 0.331918 0.079 Uiso 1 1 calc R U . . .
C00H C 0.61351(12) 0.4201(5) 0.5559(2) 0.0661(11) Uani 1 1 d . . . . .
H00H H 0.596026 0.492850 0.572964 0.079 Uiso 1 1 calc R U . . .
C00I C 0.35706(11) 0.1245(5) 0.3583(2) 0.0646(11) Uani 1 1 d . . . . .
H00I H 0.335973 0.067285 0.377516 0.078 Uiso 1 1 calc R U . . .
C00J C 0.34962(12) 0.2191(5) 0.2907(3) 0.0646(11) Uani 1 1 d . . . . .
C00K C 0.66587(12) 0.2070(5) 0.5052(3) 0.0695(11) Uani 1 1 d . . . . .
H00K H 0.683385 0.134527 0.487921 0.083 Uiso 1 1 calc R U . . .
C00L C 0.67814(12) 0.3020(6) 0.5695(3) 0.0753(13) Uani 1 1 d . . . . .
C00M C 0.65134(13) 0.4080(5) 0.5931(3) 0.0789(13) Uani 1 1 d . . . . .
H00M H 0.659219 0.473369 0.635583 0.095 Uiso 1 1 calc R U . . .
C00N C 0.55978(18) 0.8368(4) 0.3641(3) 0.0877(16) Uani 1 1 d . . . . .
H00F H 0.538526 0.879564 0.397579 0.105 Uiso 1 1 calc R U . . .
H00J H 0.584614 0.833428 0.398748 0.105 Uiso 1 1 calc R U . . .
C00O C 0.30805(14) 0.2294(7) 0.2478(4) 0.1079(19) Uani 1 1 d . . . . .
H00L H 0.310766 0.230330 0.186883 0.162 Uiso 1 1 calc R U . . .
H00N H 0.294983 0.316705 0.265553 0.162 Uiso 1 1 calc R U . . .
H00O H 0.292023 0.147557 0.263855 0.162 Uiso 1 1 calc R U . . .
C00P C 0.71988(15) 0.2854(8) 0.6128(4) 0.121(2) Uani 1 1 d . . . . .
H00P H 0.716802 0.260504 0.671833 0.182 Uiso 1 1 calc R U . . .
H00Q H 0.734475 0.374861 0.608917 0.182 Uiso 1 1 calc R U . . .
H00R H 0.734641 0.210351 0.584795 0.182 Uiso 1 1 calc R U . . .
C00Q C 0.5657(2) 0.9193(5) 0.2855(4) 0.134(3) Uani 1 1 d . . . . .
H00S H 0.541870 0.977034 0.271704 0.161 Uiso 1 1 calc R U . . .
H00T H 0.588863 0.983351 0.292399 0.161 Uiso 1 1 calc R U . . .
C00R C 0.5726(2) 0.8151(5) 0.2187(3) 0.1077(19) Uani 1 1 d . . . . .
H00U H 0.555957 0.838266 0.168463 0.129 Uiso 1 1 calc R U . . .
H00V H 0.600850 0.817313 0.202848 0.129 Uiso 1 1 calc R U . . .

loop_
_atom_site_aniso_label
_atom_site_aniso_U_11
_atom_site_aniso_U_22
_atom_site_aniso_U_33
_atom_site_aniso_U_23
_atom_site_aniso_U_13
_atom_site_aniso_U_12
O001 0.0567(16) 0.0373(14) 0.0701(16) 0.0151(11) -0.0161(12) -0.0068(11)
N002 0.0441(16) 0.0325(15) 0.0585(17) 0.0104(12) -0.0067(12) -0.0084(13)
N003 0.0437(16) 0.0388(15) 0.0557(16) 0.0113(12) -0.0116(12) -0.0073(13)
C004 0.0463(19) 0.0330(18) 0.0457(17) 0.0014(14) -0.0049(14) -0.0003(15)
C005 0.0403(18) 0.0397(19) 0.0429(17) -0.0028(14) -0.0050(13) -0.0002(15)
C006 0.0425(19) 0.0373(18) 0.0431(17) 0.0012(14) -0.0029(13) 0.0035(15)
C007 0.052(2) 0.0303(18) 0.0536(19) 0.0039(14) -0.0028(15) 0.0003(16)
C008 0.0380(18) 0.0425(19) 0.0499(18) 0.0054(15) -0.0023(14) -0.0033(16)
C009 0.054(2) 0.049(2) 0.0496(19) 0.0059(15) -0.0068(15) -0.0027(17)
C00A 0.051(2) 0.0314(18) 0.0532(19) 0.0060(14) -0.0036(15) 0.0017(15)
C00B 0.047(2) 0.054(2) 0.060(2) -0.0014(17) -0.0044(16) -0.0034(18)
C00C 0.062(2) 0.063(3) 0.053(2) 0.0078(17) -0.0151(17) 0.005(2)
C00D 0.049(2) 0.052(2) 0.055(2) 0.0063(16) -0.0063(16) -0.0056(18)
C00E 0.057(2) 0.041(2) 0.071(2) 0.0085(17) -0.0015(17) -0.0096(17)
O00F 0.244(5) 0.0500(19) 0.0603(19) 0.0015(14) 0.014(2) -0.001(2)
C00G 0.084(3) 0.038(2) 0.076(3) 0.0168(18) 0.002(2) -0.008(2)
C00H 0.056(2) 0.072(3) 0.069(2) -0.022(2) -0.0028(18) -0.001(2)
C00I 0.044(2) 0.078(3) 0.071(2) 0.007(2) -0.0015(18) -0.004(2)
C00J 0.047(2) 0.079(3) 0.067(2) 0.002(2) -0.0150(18) 0.009(2)
C00K 0.051(2) 0.081(3) 0.077(3) 0.003(2) 0.001(2) 0.002(2)
C00L 0.043(2) 0.108(4) 0.074(3) 0.008(3) -0.0139(19) -0.012(2)
C00M 0.055(3) 0.096(4) 0.085(3) -0.027(3) -0.015(2) -0.009(3)
C00N 0.163(5) 0.038(2) 0.063(3) -0.0008(19) 0.017(3) -0.002(3)
C00O 0.060(3) 0.154(5) 0.108(4) 0.020(4) -0.028(3) 0.007(3)
C00P 0.061(3) 0.173(6) 0.127(5) -0.002(4) -0.032(3) -0.004(4)
C00Q 0.253(8) 0.053(3) 0.099(4) 0.014(3) 0.027(4) -0.045(4)
C00R 0.185(6) 0.069(3) 0.071(3) 0.015(3) 0.016(3) -0.019(4)

loop_
_atom_type_symbol
_atom_type_description
_atom_type_scat_dispersion_real
_atom_type_scat_dispersion_imag
_atom_type_scat_source
C C 0.0033 0.0016 'International Tables Vol C Tables 4.2.6.8 and 6.1.1.4'
H H 0.0000 0.0000 'International Tables Vol C Tables 4.2.6.8 and 6.1.1.4'
N N 0.0061 0.0033 'International Tables Vol C Tables 4.2.6.8 and 6.1.1.4'
O O 0.0106 0.0060 'International Tables Vol C Tables 4.2.6.8 and 6.1.1.4'

loop_
_geom_angle_atom_site_label_1
_geom_angle_atom_site_label_2
_geom_angle_atom_site_label_3
_geom_angle
_geom_angle_site_symmetry_1
_geom_angle_site_symmetry_3
_geom_angle_publ_flag
C004 N002 C007 109.9(3) . . ?
C004 N002 C008 122.9(3) . . ?
C007 N002 C008 127.1(3) . . ?
C005 N003 H003 116.1 . . ?
C006 N003 H003 116.1 . . ?
C006 N003 C005 127.7(3) . . ?
O001 C004 N002 126.5(3) . . ?
O001 C004 C006 126.9(3) . . ?
N002 C004 C006 106.7(3) . . ?
C009 C005 N003 123.7(3) . . ?
C00D C005 N003 118.0(3) . . ?
C00D C005 C009 118.3(3) . . ?
N003 C006 C004 116.2(3) . . ?
C00A C006 N003 136.2(3) . . ?
C00A C006 C004 107.6(3) . . ?
N002 C007 C00A 106.6(3) . . ?
C00E C007 N002 124.1(3) . . ?
C00E C007 C00A 129.3(3) . . ?
C00B C008 N002 120.1(3) . . ?
C00B C008 C00H 119.3(3) . . ?
C00H C008 N002 120.6(3) . . ?
C005 C009 H009 119.6 . . ?
C00C C009 C005 120.7(3) . . ?
C00C C009 H009 119.6 . . ?
C006 C00A C007 109.1(3) . . ?
C006 C00A H00A 125.4 . . ?
C007 C00A H00A 125.4 . . ?
C008 C00B H00B 119.7 . . ?
C008 C00B C00K 120.6(4) . . ?
C00K C00B H00B 119.7 . . ?
C009 C00C H00C 119.1 . . ?
C009 C00C C00J 121.9(3) . . ?
C00J C00C H00C 119.1 . . ?
C005 C00D H00D 119.9 . . ?
C005 C00D C00I 120.2(3) . . ?
C00I C00D H00D 119.9 . . ?
C007 C00E H00E 117.9 . . ?
C007 C00E C00G 124.2(3) . . ?
C00G C00E H00E 117.9 . . ?
C00R O00F C00G 110.1(3) . . ?
C00E C00G H00G 109.2 . . ?
C00E C00G C00N 114.4(4) . . ?
O00F C00G C00E 109.8(3) . . ?
O00F C00G H00G 109.2 . . ?
O00F C00G C00N 105.0(3) . . ?
C00N C00G H00G 109.2 . . ?
C008 C00H H00H 120.2 . . ?
C00M C00H C008 119.6(4) . . ?
C00M C00H H00H 120.2 . . ?
C00D C00I H00I 119.1 . . ?
C00D C00I C00J 121.9(4) . . ?
C00J C00I H00I 119.1 . . ?
C00C C00J C00I 117.0(3) . . ?
C00C C00J C00O 121.9(4) . . ?
C00I C00J C00O 121.1(4) . . ?
C00B C00K H00K 119.7 . . ?
C00B C00K C00L 120.5(4) . . ?
C00L C00K H00K 119.7 . . ?
C00K C00L C00P 120.0(5) . . ?
C00M C00L C00K 117.9(4) . . ?
C00M C00L C00P 122.1(4) . . ?
C00H C00M C00L 121.9(4) . . ?
C00H C00M H00M 119.0 . . ?
C00L C00M H00M 119.0 . . ?
C00G C00N H00F 110.8 . . ?
C00G C00N H00J 110.8 . . ?
H00F C00N H00J 108.9 . . ?
C00Q C00N C00G 104.7(4) . . ?
C00Q C00N H00F 110.8 . . ?
C00Q C00N H00J 110.8 . . ?
C00J C00O H00L 109.5 . . ?
C00J C00O H00N 109.5 . . ?
C00J C00O H00O 109.5 . . ?
H00L C00O H00N 109.5 . . ?
H00L C00O H00O 109.5 . . ?
H00N C00O H00O 109.5 . . ?
C00L C00P H00P 109.5 . . ?
C00L C00P H00Q 109.5 . . ?
C00L C00P H00R 109.5 . . ?
H00P C00P H00Q 109.5 . . ?
H00P C00P H00R 109.5 . . ?
H00Q C00P H00R 109.5 . . ?
C00N C00Q H00S 110.4 . . ?
C00N C00Q H00T 110.4 . . ?
H00S C00Q H00T 108.6 . . ?
C00R C00Q C00N 106.7(4) . . ?
C00R C00Q H00S 110.4 . . ?
C00R C00Q H00T 110.4 . . ?
O00F C00R C00Q 108.4(4) . . ?
O00F C00R H00U 110.0 . . ?
O00F C00R H00V 110.0 . . ?
C00Q C00R H00U 110.0 . . ?
C00Q C00R H00V 110.0 . . ?
H00U C00R H00V 108.4 . . ?

loop_
_geom_bond_atom_site_label_1
_geom_bond_atom_site_label_2
_geom_bond_distance
_geom_bond_site_symmetry_2
_geom_bond_publ_flag
O001 C004 1.224(4) . ?
N002 C004 1.362(4) . ?
N002 C007 1.417(4) . ?
N002 C008 1.425(4) . ?
N003 H003 0.8600 . ?
N003 C005 1.400(4) . ?
N003 C006 1.362(4) . ?
C004 C006 1.488(4) . ?
C005 C009 1.387(4) . ?
C005 C00D 1.379(5) . ?
C006 C00A 1.354(4) . ?
C007 C00A 1.436(4) . ?
C007 C00E 1.344(5) . ?
C008 C00B 1.364(5) . ?
C008 C00H 1.391(5) . ?
C009 H009 0.9300 . ?
C009 C00C 1.376(5) . ?
C00A H00A 0.9300 . ?
C00B H00B 0.9300 . ?
C00B C00K 1.384(5) . ?
C00C H00C 0.9300 . ?
C00C C00J 1.377(6) . ?
C00D H00D 0.9300 . ?
C00D C00I 1.384(5) . ?
C00E H00E 0.9300 . ?
C00E C00G 1.488(5) . ?
O00F C00G 1.431(5) . ?
O00F C00R 1.398(5) . ?
C00G H00G 0.9800 . ?
C00G C00N 1.501(6) . ?
C00H H00H 0.9300 . ?
C00H C00M 1.367(5) . ?
C00I H00I 0.9300 . ?
C00I C00J 1.389(5) . ?
C00J C00O 1.513(5) . ?
C00K H00K 0.9300 . ?
C00K C00L 1.387(6) . ?
C00L C00M 1.377(6) . ?
C00L C00P 1.525(6) . ?
C00M H00M 0.9300 . ?
C00N H00F 0.9700 . ?
C00N H00J 0.9700 . ?
C00N C00Q 1.464(6) . ?
C00O H00L 0.9600 . ?
C00O H00N 0.9600 . ?
C00O H00O 0.9600 . ?
C00P H00P 0.9600 . ?
C00P H00Q 0.9600 . ?
C00P H00R 0.9600 . ?
C00Q H00S 0.9700 . ?
C00Q H00T 0.9700 . ?
C00Q C00R 1.445(7) . ?
C00R H00U 0.9700 . ?
C00R H00V 0.9700 . ?

loop_
_geom_torsion_atom_site_label_1
_geom_torsion_atom_site_label_2
_geom_torsion_atom_site_label_3
_geom_torsion_atom_site_label_4
_geom_torsion
_geom_torsion_site_symmetry_1
_geom_torsion_site_symmetry_2
_geom_torsion_site_symmetry_3
_geom_torsion_site_symmetry_4
_geom_torsion_publ_flag
O001 C004 C006 N003 -1.5(5) . . . . ?
O001 C004 C006 C00A 178.1(3) . . . . ?
N002 C004 C006 N003 179.8(3) . . . . ?
N002 C004 C006 C00A -0.7(4) . . . . ?
N002 C007 C00A C006 -0.5(4) . . . . ?
N002 C007 C00E C00G 177.1(3) . . . . ?
N002 C008 C00B C00K -177.5(3) . . . . ?
N002 C008 C00H C00M 178.2(4) . . . . ?
N003 C005 C009 C00C 177.6(3) . . . . ?
N003 C005 C00D C00I -178.3(3) . . . . ?
N003 C006 C00A C007 -179.8(4) . . . . ?
C004 N002 C007 C00A 0.1(4) . . . . ?
C004 N002 C007 C00E -177.9(3) . . . . ?
C004 N002 C008 C00B 62.7(4) . . . . ?
C004 N002 C008 C00H -117.3(4) . . . . ?
C004 C006 C00A C007 0.7(4) . . . . ?
C005 N003 C006 C004 -179.1(3) . . . . ?
C005 N003 C006 C00A 1.5(6) . . . . ?
C005 C009 C00C C00J 1.5(6) . . . . ?
C005 C00D C00I C00J -0.3(6) . . . . ?
C006 N003 C005 C009 22.5(5) . . . . ?
C006 N003 C005 C00D -159.3(3) . . . . ?
C007 N002 C004 O001 -178.4(3) . . . . ?
C007 N002 C004 C006 0.3(3) . . . . ?
C007 N002 C008 C00B -117.7(4) . . . . ?
C007 N002 C008 C00H 62.3(5) . . . . ?
C007 C00E C00G O00F -100.8(5) . . . . ?
C007 C00E C00G C00N 141.5(4) . . . . ?
C008 N002 C004 O001 1.2(5) . . . . ?
C008 N002 C004 C006 180.0(3) . . . . ?
C008 N002 C007 C00A -179.5(3) . . . . ?
C008 N002 C007 C00E 2.4(5) . . . . ?
C008 C00B C00K C00L -1.5(6) . . . . ?
C008 C00H C00M C00L 0.1(7) . . . . ?
C009 C005 C00D C00I 0.0(5) . . . . ?
C009 C00C C00J C00I -1.7(6) . . . . ?
C009 C00C C00J C00O 179.9(4) . . . . ?
C00A C007 C00E C00G -0.5(6) . . . . ?
C00B C008 C00H C00M -1.8(6) . . . . ?
C00B C00K C00L C00M -0.2(6) . . . . ?
C00B C00K C00L C00P 178.8(4) . . . . ?
C00D C005 C009 C00C -0.6(5) . . . . ?
C00D C00I C00J C00C 1.2(6) . . . . ?
C00D C00I C00J C00O 179.6(4) . . . . ?
C00E C007 C00A C006 177.4(4) . . . . ?
C00E C00G C00N C00Q 142.3(5) . . . . ?
O00F C00G C00N C00Q 21.8(6) . . . . ?
C00G O00F C00R C00Q 1.9(7) . . . . ?
C00G C00N C00Q C00R -21.0(7) . . . . ?
C00H C008 C00B C00K 2.5(5) . . . . ?
C00K C00L C00M C00H 0.8(7) . . . . ?
C00N C00Q C00R O00F 12.4(8) . . . . ?
C00P C00L C00M C00H -178.1(5) . . . . ?
C00R O00F C00G C00E -138.4(4) . . . . ?
C00R O00F C00G C00N -15.0(6) . . . . ?

loop_
_smtbx_masks_void_nr
_smtbx_masks_void_average_x
_smtbx_masks_void_average_y
_smtbx_masks_void_average_z
_smtbx_masks_void_volume
_smtbx_masks_void_count_electrons
_smtbx_masks_void_content
1 0.250 -0.860 -0.762 648.7 220.5 ?
2 0.750 -0.498 -0.067 648.7 220.5 ?
